data_7153530
loop_
_publ_author_name
'Hughes, Gregory'
'Kreher, David'
'Wang, Changsheng'
'Batsanov, Andrei S.'
'Bryce, Martin R.'

_publ_section_title
;
 Ethynyl ?-extended 2,5-diphenyl-1,3,4-oxadiazoles and 2-phenyl
 5-(2-thienyl)-1,3,4-oxadiazoles: synthesis, X-ray crystal structures and
 optical properties
;
_journal_issue 22
_journal_name_full 'Organic &amp;  Biomolecular Chemistry'
_journal_page_first 3363
_journal_page_last 3367
_journal_paper_doi 10.1039/b407698m
_journal_volume 2
_journal_year 2004
_chemical_formula_moiety 'C22 H18 N4 O S,C H Cl3'
_chemical_formula_sum 'C23 H19 Cl3 N4 O S'
_chemical_formula_weight 505.83
_chemical_name_systematic
; 2-(4-tert-butylphenyl)-5-{5-(2-pyrazyl-ethynyl)-2-thienyl}-
1,3,4-oxadiazole, chloroform monosolvate
;
_space_group_IT_number 14
_symmetry_cell_setting monoclinic
_symmetry_space_group_name_Hall '-P 2ybc'
_symmetry_space_group_name_H-M 'P 1 21/c 1'
_atom_sites_solution_hydrogens difmap
_atom_sites_solution_primary direct
_atom_sites_solution_secondary difmap
_audit_creation_method SHELXL-97
_cell_angle_alpha 90.00
_cell_angle_beta 92.26(1)
_cell_angle_gamma 90.00
_cell_formula_units_Z 4
_cell_length_a 6.1798(4)
_cell_length_b 26.851(8)
_cell_length_c 13.650(1)
_cell_measurement_reflns_used 977
_cell_measurement_temperature 120(2)
_cell_measurement_theta_max 22.04
_cell_measurement_theta_min 10.26
_cell_volume 2263.2(7)
_computing_cell_refinement 'SMART version 5.625 (Bruker, 2001)'
_computing_data_collection 'SMART version 5.625 (Bruker, 2001)'
_computing_data_reduction 'SAINT version 6.02A (Bruker, 2001)'
_computing_molecular_graphics 'SHELXTL version 5.10 (Bruker, 1997)'
_computing_publication_material 'SHELXTL version 5.10 (Bruker, 1997)'
_computing_structure_refinement 'SHELXTL version 6.12 (Bruker, 2001)'
_computing_structure_solution 'SHELXTL version 6.12 (Bruker, 2001)'
_diffrn_ambient_temperature 120(2)
_diffrn_detector_area_resol_mean 8
_diffrn_measured_fraction_theta_full 1.000
_diffrn_measured_fraction_theta_max 1.000
_diffrn_measurement_device_type 'SMART 6K CCD area detector'
_diffrn_measurement_method '\w scans'
_diffrn_radiation_monochromator graphite
_diffrn_radiation_source 'fine-focus sealed tube'
_diffrn_radiation_type MoK\a
_diffrn_radiation_wavelength 0.71073
_diffrn_reflns_av_R_equivalents 0.0763
_diffrn_reflns_av_sigmaI/netI 0.0617
_diffrn_reflns_limit_h_max 8
_diffrn_reflns_limit_h_min -8
_diffrn_reflns_limit_k_max 34
_diffrn_reflns_limit_k_min -34
_diffrn_reflns_limit_l_max 17
_diffrn_reflns_limit_l_min -17
_diffrn_reflns_number 26697
_diffrn_reflns_theta_full 27.50
_diffrn_reflns_theta_max 27.50
_diffrn_reflns_theta_min 1.52
_exptl_absorpt_coefficient_mu 0.522
_exptl_absorpt_correction_type none
_exptl_crystal_colour yellow
_exptl_crystal_density_diffrn 1.485
_exptl_crystal_density_meas ?
_exptl_crystal_density_method 'not measured'
_exptl_crystal_description needle
_exptl_crystal_F_000 1040
_exptl_crystal_size_max 0.2
_exptl_crystal_size_mid 0.04
_exptl_crystal_size_min 0.02
_refine_diff_density_max 0.326
_refine_diff_density_min -0.312
_refine_diff_density_rms 0.066
_refine_ls_extinction_method none
_refine_ls_goodness_of_fit_ref 0.930
_refine_ls_hydrogen_treatment refall
_refine_ls_matrix_type full
_refine_ls_number_parameters 365
_refine_ls_number_reflns 5191
_refine_ls_number_restraints 0
_refine_ls_restrained_S_all 0.930
_refine_ls_R_factor_all 0.0647
_refine_ls_R_factor_gt 0.0350
_refine_ls_shift/su_max 0.001
_refine_ls_shift/su_mean 0.000
_refine_ls_structure_factor_coef Fsqd
_refine_ls_weighting_details 'calc w=1/[\s^2^(Fo^2^)+(0.0360P)^2^] where P=(Fo^2^+2Fc^2^)/3'
_refine_ls_weighting_scheme calc
_refine_ls_wR_factor_gt 0.0718
_refine_ls_wR_factor_ref 0.0809
_reflns_number_gt 3576
_reflns_number_total 5191
_reflns_threshold_expression I>2\s(I)
_cod_data_source_file b407698msup1.cif
_cod_data_source_block (14d)
_cod_depositor_comments
;
The following automatic conversions were performed:

'_symmetry_cell_setting' value 'Monoclinic' changed to 'monoclinic'
according to /home/saulius/struct/CIF-dictionaries/cif_core.dic
dictionary named 'cif_core.dic' version 2.4.2 from 2011-04-26.

Automatic conversion script
Id: cif_fix_values 1891 2012-01-12 08:04:46Z andrius 

The following automatic conversions were performed:

'_exptl_crystal_density_meas' value 'not measured' was changed to '?'
- the value is perceived as not measured.

Automatic conversion script
Id: cif_fix_values 3008 2015-01-20 13:52:24Z robertas 
;
_cod_original_sg_symbol_H-M P21/c
_cod_database_code 7153530

loop_
_symmetry_equiv_pos_as_xyz
'x, y, z'
'-x, y+1/2, -z+1/2'
'-x, -y, -z'
'x, -y-1/2, z-1/2'

loop_
_atom_site_label
_atom_site_type_symbol
_atom_site_fract_x
_atom_site_fract_y
_atom_site_fract_z
_atom_site_U_iso_or_equiv
_atom_site_adp_type
_atom_site_occupancy
_atom_site_symmetry_multiplicity
_atom_site_calc_flag
S S 0.45892(7) 0.639576(18) 0.37704(4) 0.01818(12) Uani 1 1 d
O O 0.6282(2) 0.49642(5) 0.37987(10) 0.0179(3) Uani 1 1 d
N1 N 0.2831(3) 0.47728(6) 0.35050(13) 0.0229(4) Uani 1 1 d
N2 N 0.3012(3) 0.52922(6) 0.36118(13) 0.0221(4) Uani 1 1 d
N3 N 0.4832(3) 0.90458(6) 0.39763(13) 0.0270(4) Uani 1 1 d
N4 N 0.8653(3) 0.84812(6) 0.38362(12) 0.0227(4) Uani 1 1 d
C1 C 0.4778(3) 0.45968(7) 0.36181(14) 0.0176(4) Uani 1 1 d
C2 C 0.5041(3) 0.53829(7) 0.37778(14) 0.0172(4) Uani 1 1 d
C3 C 0.6087(3) 0.58597(7) 0.39225(13) 0.0172(4) Uani 1 1 d
C4 C 0.8230(3) 0.59580(7) 0.41455(14) 0.0191(4) Uani 1 1 d
H4 H 0.927(3) 0.5697(7) 0.4250(14) 0.020(5) Uiso 1 1 d
C5 C 0.8663(3) 0.64711(7) 0.41931(14) 0.0189(4) Uani 1 1 d
H5 H 1.008(3) 0.6609(7) 0.4349(14) 0.017(5) Uiso 1 1 d
C6 C 0.6861(3) 0.67588(7) 0.40088(14) 0.0170(4) Uani 1 1 d
C7 C 0.6720(3) 0.72854(7) 0.39880(14) 0.0172(4) Uani 1 1 d
C8 C 0.6665(3) 0.77329(7) 0.39590(14) 0.0180(4) Uani 1 1 d
C9 C 0.6700(3) 0.82665(7) 0.39304(13) 0.0184(4) Uani 1 1 d
C10 C 0.4817(3) 0.85482(8) 0.39963(15) 0.0225(4) Uani 1 1 d
H10 H 0.343(3) 0.8381(8) 0.4053(15) 0.026(6) Uiso 1 1 d
C11 C 0.6772(4) 0.92560(8) 0.38848(16) 0.0273(5) Uani 1 1 d
H11 H 0.683(3) 0.9611(8) 0.3885(14) 0.023(6) Uiso 1 1 d
C12 C 0.8647(4) 0.89792(8) 0.38122(16) 0.0269(5) Uani 1 1 d
H12 H 1.008(4) 0.9124(8) 0.3749(16) 0.036(6) Uiso 1 1 d
C13 C 0.5481(3) 0.40822(7) 0.35723(13) 0.0169(4) Uani 1 1 d
C14 C 0.7646(3) 0.39442(7) 0.34984(16) 0.0232(5) Uani 1 1 d
H14 H 0.871(3) 0.4198(8) 0.3465(15) 0.024(6) Uiso 1 1 d
C15 C 0.8176(3) 0.34457(8) 0.34571(16) 0.0240(5) Uani 1 1 d
H15 H 0.962(4) 0.3358(8) 0.3396(16) 0.035(6) Uiso 1 1 d
C16 C 0.6645(3) 0.30673(7) 0.34959(13) 0.0162(4) Uani 1 1 d
C17 C 0.4490(3) 0.32143(7) 0.35569(14) 0.0181(4) Uani 1 1 d
H17 H 0.338(3) 0.2963(8) 0.3591(14) 0.021(5) Uiso 1 1 d
C18 C 0.3924(3) 0.37097(7) 0.35933(14) 0.0186(4) Uani 1 1 d
H18 H 0.246(4) 0.3809(8) 0.3611(15) 0.029(6) Uiso 1 1 d
C19 C 0.7358(3) 0.25208(7) 0.34946(14) 0.0165(4) Uani 1 1 d
C20 C 0.8855(3) 0.24290(8) 0.44002(16) 0.0224(4) Uani 1 1 d
H201 H 1.019(3) 0.2628(7) 0.4403(14) 0.017(5) Uiso 1 1 d
H202 H 0.926(3) 0.2090(8) 0.4425(14) 0.022(5) Uiso 1 1 d
H203 H 0.812(3) 0.2497(8) 0.5040(17) 0.030(6) Uiso 1 1 d
C21 C 0.5439(3) 0.21619(8) 0.35317(15) 0.0192(4) Uani 1 1 d
H211 H 0.443(3) 0.2183(7) 0.2945(15) 0.021(5) Uiso 1 1 d
H212 H 0.465(3) 0.2212(7) 0.4134(14) 0.010(5) Uiso 1 1 d
H213 H 0.595(3) 0.1822(8) 0.3554(15) 0.026(6) Uiso 1 1 d
C22 C 0.8605(3) 0.24152(8) 0.25674(16) 0.0216(4) Uani 1 1 d
H221 H 0.987(3) 0.2641(7) 0.2516(15) 0.025(6) Uiso 1 1 d
H222 H 0.768(3) 0.2464(7) 0.1996(16) 0.025(6) Uiso 1 1 d
H223 H 0.909(3) 0.2069(8) 0.2561(15) 0.026(6) Uiso 1 1 d
Cl1 Cl 0.79983(9) 0.618422(19) 0.15301(4) 0.03023(14) Uani 1 1 d
Cl2 Cl 1.19541(9) 0.56948(2) 0.09978(5) 0.03805(16) Uani 1 1 d
Cl3 Cl 0.81317(9) 0.51111(2) 0.13907(5) 0.03589(15) Uani 1 1 d
C23 C 0.9635(3) 0.56512(8) 0.17035(17) 0.0258(5) Uani 1 1 d
H23 H 1.010(4) 0.5626(8) 0.2396(17) 0.033(6) Uiso 1 1 d

loop_
_atom_site_aniso_label
_atom_site_aniso_U_11
_atom_site_aniso_U_22
_atom_site_aniso_U_33
_atom_site_aniso_U_23
_atom_site_aniso_U_13
_atom_site_aniso_U_12
S 0.0166(2) 0.0130(2) 0.0250(3) 0.0010(2) 0.00004(19) 0.00062(19)
O 0.0163(7) 0.0133(7) 0.0239(8) -0.0003(6) -0.0009(6) -0.0006(5)
N1 0.0194(9) 0.0146(8) 0.0344(10) -0.0001(8) -0.0011(7) 0.0025(7)
N2 0.0199(9) 0.0130(8) 0.0332(10) -0.0007(7) 0.0004(7) 0.0004(7)
N3 0.0359(10) 0.0175(9) 0.0277(10) -0.0002(8) 0.0023(8) 0.0033(8)
N4 0.0257(9) 0.0198(9) 0.0224(9) -0.0007(7) -0.0006(7) -0.0048(7)
C1 0.0188(10) 0.0159(10) 0.0182(10) 0.0007(8) 0.0006(8) -0.0044(8)
C2 0.0209(10) 0.0131(9) 0.0179(10) 0.0013(8) 0.0024(8) 0.0047(8)
C3 0.0205(10) 0.0141(9) 0.0172(10) 0.0002(8) 0.0028(8) 0.0032(8)
C4 0.0189(10) 0.0180(10) 0.0205(11) -0.0003(8) 0.0017(8) 0.0038(8)
C5 0.0163(10) 0.0209(11) 0.0196(10) -0.0025(8) 0.0011(8) -0.0019(8)
C6 0.0168(9) 0.0163(10) 0.0179(10) 0.0008(8) 0.0020(8) -0.0012(8)
C7 0.0152(9) 0.0204(10) 0.0159(10) -0.0011(8) -0.0001(7) -0.0015(8)
C8 0.0186(10) 0.0195(10) 0.0159(10) -0.0008(8) 0.0007(8) -0.0006(8)
C9 0.0251(10) 0.0150(10) 0.0151(10) -0.0007(8) 0.0004(8) -0.0017(8)
C10 0.0267(11) 0.0194(11) 0.0214(11) -0.0001(9) 0.0024(9) -0.0018(9)
C11 0.0423(14) 0.0148(11) 0.0246(12) -0.0009(9) -0.0004(10) -0.0035(10)
C12 0.0332(13) 0.0202(11) 0.0272(12) 0.0015(9) 0.0003(10) -0.0070(10)
C13 0.0192(10) 0.0160(10) 0.0153(10) -0.0008(8) -0.0009(8) 0.0000(8)
C14 0.0165(10) 0.0147(10) 0.0383(13) 0.0016(9) 0.0010(9) -0.0034(8)
C15 0.0134(10) 0.0195(11) 0.0392(13) -0.0015(9) 0.0016(9) 0.0008(8)
C16 0.0180(10) 0.0150(9) 0.0155(10) -0.0005(8) -0.0006(7) -0.0020(8)
C17 0.0165(10) 0.0151(10) 0.0229(11) -0.0011(8) 0.0014(8) -0.0043(8)
C18 0.0126(9) 0.0203(10) 0.0230(11) -0.0016(8) 0.0019(8) 0.0001(8)
C19 0.0169(9) 0.0144(9) 0.0180(10) 0.0000(8) 0.0004(8) 0.0002(8)
C20 0.0233(11) 0.0180(11) 0.0255(12) 0.0003(9) -0.0031(9) 0.0008(9)
C21 0.0234(11) 0.0142(10) 0.0201(11) -0.0007(9) 0.0007(9) -0.0034(8)
C22 0.0206(11) 0.0195(11) 0.0248(12) -0.0020(9) 0.0031(9) 0.0008(9)
Cl1 0.0345(3) 0.0222(3) 0.0342(3) -0.0005(2) 0.0045(2) 0.0092(2)
Cl2 0.0301(3) 0.0345(3) 0.0506(4) -0.0001(3) 0.0144(3) 0.0036(2)
Cl3 0.0365(3) 0.0217(3) 0.0497(4) -0.0008(3) 0.0046(3) 0.0005(2)
C23 0.0264(11) 0.0244(11) 0.0269(12) -0.0005(10) 0.0039(9) 0.0053(9)

loop_
_atom_type_symbol
_atom_type_description
_atom_type_scat_dispersion_real
_atom_type_scat_dispersion_imag
_atom_type_scat_source
C C 0.0033 0.0016 'International Tables Vol C Tables 4.2.6.8 and 6.1.1.4'
H H 0.0000 0.0000 'International Tables Vol C Tables 4.2.6.8 and 6.1.1.4'
N N 0.0061 0.0033 'International Tables Vol C Tables 4.2.6.8 and 6.1.1.4'
O O 0.0106 0.0060 'International Tables Vol C Tables 4.2.6.8 and 6.1.1.4'
S S 0.1246 0.1234 'International Tables Vol C Tables 4.2.6.8 and 6.1.1.4'
Cl Cl 0.1484 0.1585 'International Tables Vol C Tables 4.2.6.8 and 6.1.1.4'

loop_
_geom_angle_atom_site_label_1
_geom_angle_atom_site_label_2
_geom_angle_atom_site_label_3
_geom_angle
C3 S C6 91.14(9)
C2 O C1 102.31(14)
C1 N1 N2 106.23(15)
C2 N2 N1 106.17(15)
C11 N3 C10 115.57(18)
C12 N4 C9 115.34(18)
N1 C1 O 112.25(16)
N1 C1 C13 128.33(17)
O C1 C13 119.42(16)
N2 C2 O 113.04(17)
N2 C2 C3 128.21(17)
O C2 C3 118.74(16)
C4 C3 C2 128.55(18)
C4 C3 S 112.07(15)
C2 C3 S 119.34(14)
C3 C4 C5 112.29(18)
C3 C4 H4 121.8(12)
C5 C4 H4 125.9(12)
C6 C5 C4 113.11(17)
C6 C5 H5 123.1(11)
C4 C5 H5 123.8(11)
C5 C6 C7 127.97(18)
C5 C6 S 111.39(15)
C7 C6 S 120.64(14)
C8 C7 C6 177.9(2)
C7 C8 C9 177.5(2)
N4 C9 C10 121.79(18)
N4 C9 C8 116.38(17)
C10 C9 C8 121.83(18)
N3 C10 C9 122.32(19)
N3 C10 H10 118.2(12)
C9 C10 H10 119.5(12)
N3 C11 C12 122.49(19)
N3 C11 H11 117.2(12)
C12 C11 H11 120.2(12)
N4 C12 C11 122.5(2)
N4 C12 H12 113.5(13)
C11 C12 H12 124.0(13)
C18 C13 C14 118.51(18)
C18 C13 C1 118.43(17)
C14 C13 C1 123.05(17)
C15 C14 C13 119.35(19)
C15 C14 H14 122.1(12)
C13 C14 H14 118.6(12)
C14 C15 C16 122.97(18)
C14 C15 H15 118.7(14)
C16 C15 H15 118.3(14)
C15 C16 C17 116.63(17)
C15 C16 C19 120.22(16)
C17 C16 C19 123.13(16)
C18 C17 C16 121.34(18)
C18 C17 H17 119.6(12)
C16 C17 H17 119.1(12)
C17 C18 C13 121.18(18)
C17 C18 H18 121.3(13)
C13 C18 H18 117.5(13)
C21 C19 C16 112.31(15)
C21 C19 C22 109.03(16)
C16 C19 C22 109.39(16)
C21 C19 C20 108.38(16)
C16 C19 C20 108.50(15)
C22 C19 C20 109.18(16)
C19 C20 H201 113.2(11)
C19 C20 H202 109.5(12)
H201 C20 H202 107.6(16)
C19 C20 H203 112.7(12)
H201 C20 H203 107.6(16)
H202 C20 H203 105.7(16)
C19 C21 H211 113.6(11)
C19 C21 H212 110.5(11)
H211 C21 H212 110.5(15)
C19 C21 H213 110.0(12)
H211 C21 H213 105.8(16)
H212 C21 H213 106.0(16)
C19 C22 H221 111.6(12)
C19 C22 H222 110.1(12)
H221 C22 H222 107.9(17)
C19 C22 H223 110.3(12)
H221 C22 H223 109.8(16)
H222 C22 H223 107.2(17)
Cl2 C23 Cl1 110.32(12)
Cl2 C23 Cl3 110.72(12)
Cl1 C23 Cl3 109.93(12)
Cl2 C23 H23 108.4(13)
Cl1 C23 H23 109.3(13)
Cl3 C23 H23 108.1(13)

loop_
_geom_bond_atom_site_label_1
_geom_bond_atom_site_label_2
_geom_bond_distance
S C3 1.7192(19)
S C6 1.7296(19)
O C2 1.361(2)
O C1 1.371(2)
N1 C1 1.297(2)
N1 N2 1.406(2)
N2 C2 1.289(2)
N3 C11 1.335(3)
N3 C10 1.336(3)
N4 C12 1.338(3)
N4 C9 1.348(2)
C1 C13 1.451(3)
C2 C3 1.444(3)
C3 C4 1.373(3)
C4 C5 1.404(3)
C4 H4 0.96(2)
C5 C6 1.370(3)
C5 H5 0.968(19)
C6 C7 1.417(3)
C7 C8 1.203(3)
C8 C9 1.433(3)
C9 C10 1.394(3)
C10 H10 0.97(2)
C11 C12 1.383(3)
C11 H11 0.95(2)
C12 H12 0.98(2)
C13 C18 1.389(3)
C13 C14 1.396(3)
C14 C15 1.380(3)
C14 H14 0.95(2)
C15 C16 1.391(3)
C15 H15 0.93(2)
C16 C17 1.395(3)
C16 C19 1.532(3)
C17 C18 1.377(3)
C17 H17 0.96(2)
C18 H18 0.95(2)
C19 C21 1.531(3)
C19 C22 1.534(3)
C19 C20 1.534(3)
C20 H201 0.98(2)
C20 H202 0.94(2)
C20 H203 1.02(2)
C21 H211 1.00(2)
C21 H212 0.980(18)
C21 H213 0.97(2)
C22 H221 1.00(2)
C22 H222 0.96(2)
C22 H223 0.98(2)
Cl1 C23 1.763(2)
Cl2 C23 1.762(2)
Cl3 C23 1.765(2)
C23 H23 0.98(2)

loop_
_geom_torsion_atom_site_label_1
_geom_torsion_atom_site_label_2
_geom_torsion_atom_site_label_3
_geom_torsion_atom_site_label_4
_geom_torsion
C14 C13 C1 O -13.8(3)
C13 C1 O C2 179.49(16)
C1 O C2 C3 -178.77(16)
O C2 C3 C4 -4.4(3)
